data_7033735
loop_
_publ_author_name
'Guo, Shuai'
'Bernhammer, Jan Christopher'
'Huynh, Han Vinh'

_publ_section_title
;
 1,2,4-Triazole-derived carbene complexes of gold: characterization,
 solid-state aggregation and ligand disproportionation.
;
_journal_issue 34
_journal_name_full 'Dalton transactions (Cambridge, England : 2003)'
_journal_page_first 15157
_journal_page_last 15165
_journal_paper_doi 10.1039/c4dt03201b
_journal_volume 44
_journal_year 2015
_chemical_formula_sum 'C10 H11 Au Br N3'
_chemical_formula_weight 450.09
_chemical_name_systematic
; 
 ? 
;
_space_group_crystal_system triclinic
_space_group_IT_number 2
_space_group_name_Hall '-P 1'
_space_group_name_H-M_alt 'P -1'
_symmetry_space_group_name_Hall '-P 1'
_symmetry_space_group_name_H-M 'P -1'
_atom_sites_solution_hydrogens geom
_audit_block_doi 10.5517/cc13k6sn
_audit_creation_method SHELXL-2013
_audit_update_record
;
2014-12-05 deposited with the CCDC.
2015-01-20 downloaded from the CCDC.
;
_cell_angle_alpha 77.756(3)
_cell_angle_beta 69.925(3)
_cell_angle_gamma 60.903(3)
_cell_formula_units_Z 4
_cell_length_a 10.879(2)
_cell_length_b 10.971(2)
_cell_length_c 12.044(2)
_cell_measurement_reflns_used 924
_cell_measurement_temperature 100(2)
_cell_measurement_theta_max 27.48
_cell_measurement_theta_min 2.41
_cell_volume 1178.0(4)
_computing_cell_refinement 'Bruker SMART'
_computing_data_collection 'Bruker SMART'
_computing_data_reduction 'Bruker SAINT'
_computing_molecular_graphics 'Bruker SHELXTL'
_computing_publication_material 'Bruker SHELXTL'
_computing_structure_refinement 'SHELXL-2013 (Sheldrick, 2013)'
_computing_structure_solution 'Bruker SHELXTL'
_diffrn_ambient_temperature 100(2)
_diffrn_measured_fraction_theta_full 1.000
_diffrn_measured_fraction_theta_max 0.997
_diffrn_measurement_device_type 'CCD area detector'
_diffrn_measurement_method 'phi and omega scans'
_diffrn_radiation_type MoK\a
_diffrn_radiation_wavelength 0.71073
_diffrn_reflns_av_R_equivalents 0.0324
_diffrn_reflns_av_unetI/netI 0.0346
_diffrn_reflns_Laue_measured_fraction_full 1.000
_diffrn_reflns_Laue_measured_fraction_max 0.997
_diffrn_reflns_limit_h_max 14
_diffrn_reflns_limit_h_min -14
_diffrn_reflns_limit_k_max 14
_diffrn_reflns_limit_k_min -14
_diffrn_reflns_limit_l_max 15
_diffrn_reflns_limit_l_min -15
_diffrn_reflns_number 15052
_diffrn_reflns_point_group_measured_fraction_full 1.000
_diffrn_reflns_point_group_measured_fraction_max 0.997
_diffrn_reflns_theta_full 25.242
_diffrn_reflns_theta_max 27.494
_diffrn_reflns_theta_min 1.803
_exptl_absorpt_coefficient_mu 15.850
_exptl_absorpt_correction_T_max 0.7456
_exptl_absorpt_correction_T_min 0.3733
_exptl_absorpt_correction_type multi-scan
_exptl_absorpt_process_details
;
'SADABS v1.00 (Bruker,2008) was used for absorption correction. 
R(int) was 0.1225 before and 0.0440 after correction. The Ratio of 
minimum to maximum transmission is 0.5007. The l/2 correction factor 
is 0.0015'
;
_exptl_crystal_colour Colourless
_exptl_crystal_density_diffrn 2.538
_exptl_crystal_density_meas ?
_exptl_crystal_density_method 'Not Measured'
_exptl_crystal_description Block
_exptl_crystal_F_000 824
_exptl_crystal_size_max 0.460
_exptl_crystal_size_mid 0.360
_exptl_crystal_size_min 0.120
_refine_diff_density_max 1.046
_refine_diff_density_min -1.673
_refine_diff_density_rms 0.164
_refine_ls_extinction_method none
_refine_ls_goodness_of_fit_ref 1.084
_refine_ls_hydrogen_treatment constr
_refine_ls_matrix_type full
_refine_ls_number_parameters 273
_refine_ls_number_reflns 5398
_refine_ls_number_restraints 0
_refine_ls_restrained_S_all 1.084
_refine_ls_R_factor_all 0.0236
_refine_ls_R_factor_gt 0.0217
_refine_ls_shift/su_max 0.002
_refine_ls_shift/su_mean 0.000
_refine_ls_structure_factor_coef Fsqd
_refine_ls_weighting_details 'w=1/[\s^2^(Fo^2^)+(0.0140P)^2^+0.9394P] where P=(Fo^2^+2Fc^2^)/3'
_refine_ls_weighting_scheme calc
_refine_ls_wR_factor_gt 0.0493
_refine_ls_wR_factor_ref 0.0500
_reflns_Friedel_coverage 0.000
_reflns_number_gt 5105
_reflns_number_total 5398
_reflns_threshold_expression 'I > 2\s(I)'
_cod_data_source_file c4dt03201b2.cif
_cod_data_source_block E090
_cod_depositor_comments
;
The following automatic conversions were performed:

'_exptl_absorpt_correction_type' value 'Multi-scan' changed to
'multi-scan' according to
/usr/data/users/saulius/crontab/automatic-downloads/rss-feeds/RSC/lib/dictionaries/cif_core.dic
dictionary named 'cif_core.dic' version 2.4.2 from 2011-04-26.

'_exptl_crystal_density_meas' value 'Not Measured' was changed to '?'
- the value is perceived as not measured.

Automatic conversion script
Id: cif_fix_values 3008 2015-01-20 13:52:24Z robertas 

 Adding full bibliography for 7033734--7033739.cif.
;
_cod_original_cell_volume 1178.1(4)
_cod_database_code 7033735
_shelx_space_group_comment
; 
The symmetry employed for this shelxl refinement is uniquely defined 
by the following loop, which should always be used as a source of 
symmetry information in preference to the above space-group names. 
They are only intended as comments. 
;
_shelx_estimated_absorpt_t_min 0.052
_shelx_estimated_absorpt_t_max 0.252
_shelxl_version_number 2013-4

loop_
_space_group_symop_operation_xyz
'x, y, z'
'-x, -y, -z'

loop_
_atom_site_label
_atom_site_type_symbol
_atom_site_fract_x
_atom_site_fract_y
_atom_site_fract_z
_atom_site_U_iso_or_equiv
_atom_site_adp_type
_atom_site_occupancy
_atom_site_site_symmetry_order
_atom_site_calc_flag
_atom_site_refinement_flags_posn
_atom_site_refinement_flags_adp
Au1 Au 0.60084(2) 0.00592(2) 0.57284(2) 0.01156(4) Uani 1 1 d . .
Au2 Au 0.12042(2) 0.30434(2) 0.21373(2) 0.01347(4) Uani 1 1 d . .
Br1 Br 0.85200(4) -0.11899(4) 0.46016(3) 0.01578(8) Uani 1 1 d . .
Br2 Br 0.20946(4) 0.43868(4) 0.26722(3) 0.02000(9) Uani 1 1 d . .
N1 N 0.3006(3) 0.2467(3) 0.6588(3) 0.0122(6) Uani 1 1 d . .
N2 N 0.3277(3) 0.0660(3) 0.7747(3) 0.0137(6) Uani 1 1 d . .
N3 N 0.1888(3) 0.1667(3) 0.8236(3) 0.0166(7) Uani 1 1 d . .
N4 N 0.0619(3) 0.0661(3) 0.2016(3) 0.0123(6) Uani 1 1 d . .
N5 N -0.0466(3) 0.2434(3) 0.0986(3) 0.0156(6) Uani 1 1 d . .
N6 N -0.0846(3) 0.1451(3) 0.0872(3) 0.0178(7) Uani 1 1 d . .
C1 C 0.3980(4) 0.1118(4) 0.6736(3) 0.0119(7) Uani 1 1 d . .
C2 C 0.1764(4) 0.2747(4) 0.7496(3) 0.0162(8) Uani 1 1 d . .
H2 H 0.0912 0.3622 0.7581 0.019 Uiso 1 1 calc R U
C3 C 0.3178(4) 0.3413(4) 0.5546(3) 0.0168(8) Uani 1 1 d . .
H3A H 0.2403 0.3675 0.5164 0.020 Uiso 1 1 calc R U
H3B H 0.4138 0.2913 0.4969 0.020 Uiso 1 1 calc R U
C4 C 0.3093(4) 0.4726(4) 0.5847(3) 0.0135(7) Uani 1 1 d . .
C5 C 0.3986(4) 0.4643(4) 0.6487(3) 0.0159(7) Uani 1 1 d . .
H5 H 0.4614 0.3760 0.6774 0.019 Uiso 1 1 calc R U
C6 C 0.3956(4) 0.5849(4) 0.6703(3) 0.0189(8) Uani 1 1 d . .
H6 H 0.4565 0.5791 0.7139 0.023 Uiso 1 1 calc R U
C7 C 0.3038(4) 0.7143(4) 0.6284(3) 0.0198(8) Uani 1 1 d . .
H7 H 0.3024 0.7968 0.6429 0.024 Uiso 1 1 calc R U
C8 C 0.2147(4) 0.7230(4) 0.5655(3) 0.0188(8) Uani 1 1 d . .
H8 H 0.1520 0.8116 0.5369 0.023 Uiso 1 1 calc R U
C9 C 0.2164(4) 0.6027(4) 0.5440(3) 0.0164(8) Uani 1 1 d . .
H9 H 0.1541 0.6091 0.5015 0.020 Uiso 1 1 calc R U
C10 C 0.3806(4) -0.0727(4) 0.8328(3) 0.0180(8) Uani 1 1 d . .
H10A H 0.4841 -0.1286 0.7923 0.027 Uiso 1 1 calc R U
H10B H 0.3232 -0.1179 0.8298 0.027 Uiso 1 1 calc R U
H10C H 0.3701 -0.0653 0.9155 0.027 Uiso 1 1 calc R U
C11 C 0.0421(4) 0.1993(4) 0.1673(3) 0.0138(7) Uani 1 1 d . .
C12 C -0.0155(4) 0.0381(4) 0.1510(3) 0.0162(7) Uani 1 1 d . .
H12 H -0.0186 -0.0487 0.1610 0.019 Uiso 1 1 calc R U
C13 C 0.1564(4) -0.0334(4) 0.2757(3) 0.0136(7) Uani 1 1 d . .
H13A H 0.1043 -0.0826 0.3353 0.016 Uiso 1 1 calc R U
H13B H 0.1787 0.0179 0.3183 0.016 Uiso 1 1 calc R U
C14 C 0.2967(4) -0.1381(4) 0.2004(3) 0.0112(7) Uani 1 1 d . .
C15 C 0.3078(5) -0.2643(4) 0.1795(4) 0.0215(8) Uani 1 1 d . .
H15 H 0.2288 -0.2872 0.2180 0.026 Uiso 1 1 calc R U
C16 C 0.4332(5) -0.3558(4) 0.1032(4) 0.0293(10) Uani 1 1 d . .
H16 H 0.4400 -0.4410 0.0886 0.035 Uiso 1 1 calc R U
C17 C 0.5479(5) -0.3233(5) 0.0483(4) 0.0296(11) Uani 1 1 d . .
H17 H 0.6333 -0.3858 -0.0049 0.035 Uiso 1 1 calc R U
C18 C 0.5401(4) -0.2001(5) 0.0699(4) 0.0246(9) Uani 1 1 d . .
H18 H 0.6208 -0.1794 0.0329 0.029 Uiso 1 1 calc R U
C19 C 0.4143(4) -0.1070(4) 0.1456(3) 0.0168(8) Uani 1 1 d . .
H19 H 0.4084 -0.0222 0.1600 0.020 Uiso 1 1 calc R U
C20 C -0.1081(5) 0.3816(4) 0.0407(4) 0.0245(9) Uani 1 1 d . .
H20A H -0.1965 0.4444 0.0966 0.037 Uiso 1 1 calc R U
H20B H -0.1333 0.3753 -0.0279 0.037 Uiso 1 1 calc R U
H20C H -0.0358 0.4181 0.0144 0.037 Uiso 1 1 calc R U

loop_
_atom_site_aniso_label
_atom_site_aniso_U_11
_atom_site_aniso_U_22
_atom_site_aniso_U_33
_atom_site_aniso_U_23
_atom_site_aniso_U_13
_atom_site_aniso_U_12
Au1 0.01183(7) 0.01533(8) 0.01069(7) -0.00108(5) -0.00272(5) -0.00863(6)
Au2 0.01549(8) 0.01415(8) 0.01351(8) -0.00145(5) -0.00233(6) -0.00960(6)
Br1 0.01299(17) 0.01982(18) 0.01618(18) -0.00374(14) -0.00167(14) -0.00916(15)
Br2 0.0301(2) 0.02041(19) 0.0196(2) 0.00138(15) -0.01013(16) -0.01782(17)
N1 0.0163(15) 0.0139(15) 0.0112(15) 0.0016(12) -0.0055(12) -0.0102(13)
N2 0.0138(15) 0.0191(16) 0.0115(15) 0.0000(12) -0.0030(12) -0.0106(13)
N3 0.0132(15) 0.0201(16) 0.0160(16) -0.0031(13) -0.0006(13) -0.0087(13)
N4 0.0129(14) 0.0175(15) 0.0097(15) -0.0031(12) -0.0009(12) -0.0100(13)
N5 0.0137(15) 0.0172(16) 0.0147(16) -0.0019(12) -0.0032(12) -0.0063(13)
N6 0.0164(16) 0.0207(16) 0.0204(17) -0.0020(13) -0.0057(13) -0.0107(14)
C1 0.0159(17) 0.0164(17) 0.0099(17) -0.0004(14) -0.0052(14) -0.0112(15)
C2 0.0152(18) 0.0158(18) 0.0173(19) -0.0036(15) -0.0035(15) -0.0063(15)
C3 0.025(2) 0.0184(19) 0.0077(17) 0.0030(14) -0.0047(15) -0.0119(16)
C4 0.0151(17) 0.0173(18) 0.0083(17) -0.0001(14) 0.0001(14) -0.0098(15)
C5 0.0180(18) 0.0149(18) 0.0161(19) 0.0048(14) -0.0081(15) -0.0085(15)
C6 0.023(2) 0.023(2) 0.0166(19) -0.0018(16) -0.0030(16) -0.0153(17)
C7 0.029(2) 0.0155(18) 0.0157(19) 0.0004(15) -0.0028(16) -0.0138(17)
C8 0.0179(19) 0.0169(18) 0.0150(19) 0.0021(15) -0.0010(15) -0.0065(16)
C9 0.0154(18) 0.0198(19) 0.0130(18) 0.0013(15) -0.0052(15) -0.0072(16)
C10 0.0197(19) 0.0183(19) 0.019(2) 0.0074(15) -0.0100(16) -0.0116(16)
C11 0.0102(16) 0.0166(18) 0.0146(18) -0.0019(14) -0.0019(14) -0.0066(14)
C12 0.0163(18) 0.0193(19) 0.0173(19) -0.0029(15) -0.0032(15) -0.0116(16)
C13 0.0158(17) 0.0152(17) 0.0120(18) 0.0017(14) -0.0052(14) -0.0087(15)
C14 0.0139(17) 0.0141(17) 0.0088(17) 0.0019(13) -0.0072(14) -0.0071(14)
C15 0.028(2) 0.0193(19) 0.023(2) 0.0034(16) -0.0125(18) -0.0138(17)
C16 0.041(3) 0.016(2) 0.025(2) -0.0049(17) -0.017(2) -0.0014(19)
C17 0.025(2) 0.028(2) 0.014(2) -0.0045(17) -0.0075(17) 0.0069(19)
C18 0.0158(19) 0.036(2) 0.015(2) 0.0072(17) -0.0066(16) -0.0085(18)
C19 0.0170(18) 0.0224(19) 0.0150(18) 0.0034(15) -0.0097(15) -0.0103(16)
C20 0.027(2) 0.020(2) 0.024(2) 0.0018(17) -0.0091(18) -0.0077(18)

loop_
_atom_type_symbol
_atom_type_description
_atom_type_scat_dispersion_real
_atom_type_scat_dispersion_imag
_atom_type_scat_source
C C 0.0033 0.0016 'International Tables Vol C Tables 4.2.6.8 and 6.1.1.4'
H H 0.0000 0.0000 'International Tables Vol C Tables 4.2.6.8 and 6.1.1.4'
N N 0.0061 0.0033 'International Tables Vol C Tables 4.2.6.8 and 6.1.1.4'
Br Br -0.2901 2.4595 'International Tables Vol C Tables 4.2.6.8 and 6.1.1.4'
Au Au -2.0133 8.8022 'International Tables Vol C Tables 4.2.6.8 and 6.1.1.4'

loop_
_geom_angle_atom_site_label_1
_geom_angle_atom_site_label_2
_geom_angle_atom_site_label_3
_geom_angle
_geom_angle_site_symmetry_3
C1 Au1 Br1 176.15(10) .
C1 Au1 Au1 77.62(10) 2_656
Br1 Au1 Au1 106.230(18) 2_656
C11 Au2 Br2 178.05(10) .
C1 N1 C2 108.3(3) .
C1 N1 C3 126.0(3) .
C2 N1 C3 125.2(3) .
C1 N2 N3 112.7(3) .
C1 N2 C10 127.8(3) .
N3 N2 C10 119.5(3) .
C2 N3 N2 103.5(3) .
C11 N4 C12 108.2(3) .
C11 N4 C13 126.1(3) .
C12 N4 C13 125.7(3) .
C11 N5 N6 113.8(3) .
C11 N5 C20 127.1(3) .
N6 N5 C20 119.1(3) .
C12 N6 N5 103.1(3) .
N2 C1 N1 103.9(3) .
N2 C1 Au1 127.4(3) .
N1 C1 Au1 128.7(3) .
N3 C2 N1 111.5(3) .
N3 C2 H2 124.2 .
N1 C2 H2 124.2 .
N1 C3 C4 113.0(3) .
N1 C3 H3A 109.0 .
C4 C3 H3A 109.0 .
N1 C3 H3B 109.0 .
C4 C3 H3B 109.0 .
H3A C3 H3B 107.8 .
C9 C4 C5 119.6(3) .
C9 C4 C3 119.9(3) .
C5 C4 C3 120.4(3) .
C6 C5 C4 120.0(3) .
C6 C5 H5 120.0 .
C4 C5 H5 120.0 .
C5 C6 C7 120.2(4) .
C5 C6 H6 119.9 .
C7 C6 H6 119.9 .
C8 C7 C6 120.0(4) .
C8 C7 H7 120.0 .
C6 C7 H7 120.0 .
C7 C8 C9 120.2(3) .
C7 C8 H8 119.9 .
C9 C8 H8 119.9 .
C8 C9 C4 120.1(3) .
C8 C9 H9 120.0 .
C4 C9 H9 120.0 .
N2 C10 H10A 109.5 .
N2 C10 H10B 109.5 .
H10A C10 H10B 109.5 .
N2 C10 H10C 109.5 .
H10A C10 H10C 109.5 .
H10B C10 H10C 109.5 .
N5 C11 N4 103.4(3) .
N5 C11 Au2 128.4(3) .
N4 C11 Au2 128.2(3) .
N6 C12 N4 111.6(3) .
N6 C12 H12 124.2 .
N4 C12 H12 124.2 .
N4 C13 C14 110.3(3) .
N4 C13 H13A 109.6 .
C14 C13 H13A 109.6 .
N4 C13 H13B 109.6 .
C14 C13 H13B 109.6 .
H13A C13 H13B 108.1 .
C19 C14 C15 119.4(4) .
C19 C14 C13 120.1(3) .
C15 C14 C13 120.4(3) .
C16 C15 C14 120.3(4) .
C16 C15 H15 119.9 .
C14 C15 H15 119.9 .
C17 C16 C15 119.9(4) .
C17 C16 H16 120.1 .
C15 C16 H16 120.1 .
C16 C17 C18 120.7(4) .
C16 C17 H17 119.7 .
C18 C17 H17 119.7 .
C17 C18 C19 119.9(4) .
C17 C18 H18 120.1 .
C19 C18 H18 120.1 .
C18 C19 C14 119.9(4) .
C18 C19 H19 120.0 .
C14 C19 H19 120.0 .
N5 C20 H20A 109.5 .
N5 C20 H20B 109.5 .
H20A C20 H20B 109.5 .
N5 C20 H20C 109.5 .
H20A C20 H20C 109.5 .
H20B C20 H20C 109.5 .

loop_
_geom_bond_atom_site_label_1
_geom_bond_atom_site_label_2
_geom_bond_distance
_geom_bond_site_symmetry_2
Au1 C1 1.989(4) .
Au1 Br1 2.4057(5) .
Au1 Au1 3.3057(5) 2_656
Au2 C11 1.981(4) .
Au2 Br2 2.3970(5) .
N1 C1 1.356(5) .
N1 C2 1.356(5) .
N1 C3 1.470(4) .
N2 C1 1.340(5) .
N2 N3 1.376(4) .
N2 C10 1.453(5) .
N3 C2 1.303(5) .
N4 C11 1.361(5) .
N4 C12 1.363(5) .
N4 C13 1.473(4) .
N5 C11 1.332(5) .
N5 N6 1.374(4) .
N5 C20 1.456(5) .
N6 C12 1.299(5) .
C2 H2 0.9500 .
C3 C4 1.511(5) .
C3 H3A 0.9900 .
C3 H3B 0.9900 .
C4 C9 1.392(5) .
C4 C5 1.394(5) .
C5 C6 1.384(5) .
C5 H5 0.9500 .
C6 C7 1.390(5) .
C6 H6 0.9500 .
C7 C8 1.381(6) .
C7 H7 0.9500 .
C8 C9 1.388(5) .
C8 H8 0.9500 .
C9 H9 0.9500 .
C10 H10A 0.9800 .
C10 H10B 0.9800 .
C10 H10C 0.9800 .
C12 H12 0.9500 .
C13 C14 1.503(5) .
C13 H13A 0.9900 .
C13 H13B 0.9900 .
C14 C19 1.392(5) .
C14 C15 1.399(5) .
C15 C16 1.383(6) .
C15 H15 0.9500 .
C16 C17 1.374(7) .
C16 H16 0.9500 .
C17 C18 1.387(7) .
C17 H17 0.9500 .
C18 C19 1.388(6) .
C18 H18 0.9500 .
C19 H19 0.9500 .
C20 H20A 0.9800 .
C20 H20B 0.9800 .
C20 H20C 0.9800 .
